data_2213455
loop_
_publ_author_name
'Jian-Fang Dong'
'Lian-Zhi Li'
'Li-Wei Gao'
'Tao Xu'
'Da-Qi Wang'

_publ_section_title
;
 Bis[2-(1-naphthyliminomethyl)phenolato-\k^2^<i>N</i>,<i>O</i>]copper(II)
;
_journal_coeditor_code LH2354
_journal_issue 5
_journal_name_full 'Acta Crystallographica Section E'
_journal_page_first m1375
_journal_page_last m1376
_journal_paper_doi 10.1107/S1600536807016261
_journal_volume 63
_journal_year 2007
_chemical_formula_iupac '[Cu (C17 H12 N1 O1)2]'
_chemical_formula_moiety 'C34 H24 Cu N2 O2'
_chemical_formula_sum 'C34 H24 Cu N2 O2'
_chemical_formula_weight 556.09
_chemical_name_systematic
;
Bis[2-(1-naphthyliminomethyl)phenolato-\k^2^N,O]copper(II)
;
_space_group_IT_number 7
_symmetry_cell_setting monoclinic
_symmetry_space_group_name_Hall 'P -2yc'
_symmetry_space_group_name_H-M 'P 1 c 1'
_atom_sites_solution_hydrogens geom
_atom_sites_solution_primary direct
_atom_sites_solution_secondary difmap
_audit_creation_method SHELXL97
_cell_angle_alpha 90.00
_cell_angle_beta 99.317(2)
_cell_angle_gamma 90.00
_cell_formula_units_Z 2
_cell_length_a 8.6600(15)
_cell_length_b 12.190(2)
_cell_length_c 12.496(2)
_cell_measurement_reflns_used 1831
_cell_measurement_temperature 298(2)
_cell_measurement_theta_max 25.1725
_cell_measurement_theta_min 2.3495
_cell_volume 1301.7(4)
_computing_cell_refinement 'SAINT (Siemens, 1996)'
_computing_data_collection 'SMART (Siemens, 1996)'
_computing_data_reduction SAINT
_computing_molecular_graphics 'SHELXTL (Sheldrick, 1997b)'
_computing_publication_material SHELXTL
_computing_structure_refinement 'SHELXL97 (Sheldrick, 1997a)'
_computing_structure_solution 'SHELXS97 (Sheldrick, 1997a)'
_diffrn_ambient_temperature 298(2)
_diffrn_measured_fraction_theta_full 0.999
_diffrn_measured_fraction_theta_max 0.999
_diffrn_measurement_device_type 'Bruker SMART CCD area-detector'
_diffrn_measurement_method '\f and \w'
_diffrn_radiation_monochromator graphite
_diffrn_radiation_source 'fine-focus sealed tube'
_diffrn_radiation_type MoK\a
_diffrn_radiation_wavelength 0.71073
_diffrn_reflns_av_R_equivalents 0.0654
_diffrn_reflns_av_sigmaI/netI 0.0923
_diffrn_reflns_limit_h_max 9
_diffrn_reflns_limit_h_min -10
_diffrn_reflns_limit_k_max 14
_diffrn_reflns_limit_k_min -13
_diffrn_reflns_limit_l_max 12
_diffrn_reflns_limit_l_min -14
_diffrn_reflns_number 6484
_diffrn_reflns_theta_full 25.01
_diffrn_reflns_theta_max 25.01
_diffrn_reflns_theta_min 1.67
_exptl_absorpt_coefficient_mu 0.874
_exptl_absorpt_correction_T_max 0.8874
_exptl_absorpt_correction_T_min 0.6089
_exptl_absorpt_correction_type multi-scan
_exptl_absorpt_process_details '(SADABS; Sheldrick, 1996)'
_exptl_crystal_colour blue
_exptl_crystal_density_diffrn 1.419
_exptl_crystal_density_method 'not measured'
_exptl_crystal_description needle
_exptl_crystal_F_000 574
_exptl_crystal_size_max 0.63
_exptl_crystal_size_mid 0.21
_exptl_crystal_size_min 0.14
_refine_diff_density_max 0.885
_refine_diff_density_min -0.448
_refine_ls_abs_structure_details 'Flack (1983), with 1411 Friedel pairs'
_refine_ls_abs_structure_Flack 0.53(3)
_refine_ls_extinction_method none
_refine_ls_goodness_of_fit_ref 1.012
_refine_ls_hydrogen_treatment constr
_refine_ls_matrix_type full
_refine_ls_number_parameters 352
_refine_ls_number_reflns 3714
_refine_ls_number_restraints 257
_refine_ls_restrained_S_all 1.050
_refine_ls_R_factor_all 0.0991
_refine_ls_R_factor_gt 0.0672
_refine_ls_shift/su_max 0.000
_refine_ls_shift/su_mean 0.000
_refine_ls_structure_factor_coef Fsqd
_refine_ls_weighting_details 'calc w = 1/[\s^2^(Fo^2^)+(0.0956P)^2^] where P=(Fo^2^+2Fc^2^)/3'
_refine_ls_weighting_scheme calc
_refine_ls_wR_factor_gt 0.1545
_refine_ls_wR_factor_ref 0.1756
_reflns_number_gt 2599
_reflns_number_total 3714
_reflns_threshold_expression I>2\s(I)
_cod_data_source_file lh2354.cif
_cod_data_source_block I
_cod_original_sg_symbol_H-M 'P c'
_cod_database_code 2213455
_cod_database_fobs_code 2213455

loop_
_symmetry_equiv_pos_as_xyz
'x, y, z'
'x, -y, z+1/2'

loop_
_atom_site_type_symbol
_atom_site_label
_atom_site_fract_x
_atom_site_fract_y
_atom_site_fract_z
_atom_site_U_iso_or_equiv
_atom_site_adp_type
_atom_site_calc_flag
_atom_site_refinement_flags
_atom_site_occupancy
Cu Cu1 0.62940(14) 0.38367(7) 0.71098(12) 0.0449(3) Uani d D 1
N N1 0.7949(10) 0.3992(6) 0.8407(8) 0.042(2) Uani d U 1
N N2 0.4660(10) 0.3695(6) 0.5771(8) 0.044(2) Uani d DU 1
O O1 0.6662(8) 0.2334(4) 0.7037(7) 0.060(2) Uani d U 1
O O2 0.5956(9) 0.5345(4) 0.7160(8) 0.062(2) Uani d U 1
C C1 0.8428(10) 0.3182(7) 0.9022(9) 0.045(2) Uani d U 1
H H1 0.9076 0.3348 0.9670 0.054 Uiso calc R 1
C C2 0.8074(11) 0.2051(7) 0.8822(9) 0.052(2) Uani d U 1
C C3 0.7240(11) 0.1672(7) 0.7807(9) 0.052(2) Uani d U 1
C C4 0.7099(13) 0.0541(7) 0.7655(11) 0.068(3) Uani d U 1
H H4 0.6604 0.0267 0.6992 0.082 Uiso calc R 1
C C5 0.7681(13) -0.0175(8) 0.8469(11) 0.076(3) Uani d U 1
H H5 0.7570 -0.0925 0.8346 0.091 Uiso calc R 1
C C6 0.8428(15) 0.0193(9) 0.9471(12) 0.081(3) Uani d U 1
H H6 0.8774 -0.0299 1.0027 0.097 Uiso calc R 1
C C7 0.8641(15) 0.1290(9) 0.9619(11) 0.074(3) Uani d U 1
H H7 0.9185 0.1540 1.0276 0.089 Uiso calc R 1
C C8 0.8561(9) 0.5059(7) 0.8726(8) 0.0378(18) Uani d U 1
C C9 0.8137(11) 0.5560(7) 0.9541(9) 0.052(2) Uani d U 1
H H9 0.7484 0.5214 0.9958 0.063 Uiso calc R 1
C C10 0.8696(12) 0.6686(8) 0.9804(9) 0.059(3) Uani d U 1
H H10 0.8368 0.7050 1.0382 0.070 Uiso calc R 1
C C11 0.9609(11) 0.7171(7) 0.9267(9) 0.055(2) Uani d U 1
H H11 0.9955 0.7876 0.9462 0.067 Uiso calc R 1
C C12 1.0099(9) 0.6655(7) 0.8386(8) 0.050(2) Uani d U 1
C C13 0.9550(9) 0.5574(6) 0.8096(7) 0.0410(18) Uani d U 1
C C14 1.0075(10) 0.5062(7) 0.7220(8) 0.051(2) Uani d U 1
H H14 0.9748 0.4350 0.7038 0.062 Uiso calc R 1
C C15 1.1049(12) 0.5572(8) 0.6627(10) 0.068(3) Uani d U 1
H H15 1.1384 0.5209 0.6051 0.082 Uiso calc R 1
C C16 1.1547(13) 0.6652(9) 0.6890(11) 0.073(3) Uani d U 1
H H16 1.2202 0.7007 0.6481 0.088 Uiso calc R 1
C C17 1.1090(11) 0.7162(8) 0.7711(11) 0.063(3) Uani d U 1
H H17 1.1421 0.7880 0.7862 0.076 Uiso calc R 1
C C18 0.4198(11) 0.4511(7) 0.5145(8) 0.048(2) Uani d U 1
H H18 0.3551 0.4356 0.4493 0.057 Uiso calc R 1
C C19 0.4594(11) 0.5625(7) 0.5369(9) 0.049(2) Uani d U 1
C C20 0.5446(10) 0.5980(6) 0.6332(8) 0.047(2) Uani d U 1
C C21 0.5777(11) 0.7106(7) 0.6473(10) 0.058(2) Uani d U 1
H H21 0.6327 0.7355 0.7129 0.070 Uiso calc R 1
C C22 0.5297(12) 0.7841(8) 0.5654(10) 0.067(3) Uani d U 1
H H22 0.5542 0.8581 0.5749 0.080 Uiso calc R 1
C C23 0.4441(13) 0.7472(8) 0.4681(10) 0.071(3) Uani d U 1
H H23 0.4093 0.7979 0.4139 0.085 Uiso calc R 1
C C24 0.4097(12) 0.6382(8) 0.4499(10) 0.054(2) Uani d U 1
H H24 0.3560 0.6141 0.3835 0.065 Uiso calc R 1
C C25 0.4153(11) 0.2617(8) 0.5389(9) 0.051(2) Uani d U 1
C C26 0.4628(13) 0.2187(9) 0.4494(10) 0.069(3) Uani d U 1
H H26 0.5232 0.2597 0.4090 0.083 Uiso calc R 1
C C27 0.4180(15) 0.1102(10) 0.4192(13) 0.085(3) Uani d U 1
H H27 0.4495 0.0794 0.3581 0.102 Uiso calc R 1
C C28 0.3321(15) 0.0519(10) 0.4765(13) 0.087(3) Uani d U 1
H H28 0.3043 -0.0191 0.4536 0.104 Uiso calc R 1
C C29 0.2820(13) 0.0905(8) 0.5674(11) 0.078(3) Uani d U 1
C C30 0.3183(11) 0.2027(7) 0.5973(9) 0.054(2) Uani d U 1
C C31 0.2556(11) 0.2457(8) 0.6848(9) 0.065(2) Uani d U 1
H H31 0.2806 0.3174 0.7064 0.078 Uiso calc R 1
C C32 0.1605(14) 0.1876(10) 0.7392(11) 0.085(3) Uani d U 1
H H32 0.1141 0.2206 0.7932 0.102 Uiso calc R 1
C C33 0.133(2) 0.0783(10) 0.7133(19) 0.102(3) Uani d U 1
H H33 0.0761 0.0362 0.7553 0.122 Uiso calc R 1
C C34 0.1860(14) 0.0317(10) 0.6300(12) 0.088(3) Uani d U 1
H H34 0.1598 -0.0408 0.6123 0.106 Uiso calc R 1

loop_
_atom_site_aniso_label
_atom_site_aniso_U_11
_atom_site_aniso_U_22
_atom_site_aniso_U_33
_atom_site_aniso_U_12
_atom_site_aniso_U_13
_atom_site_aniso_U_23
Cu1 0.0458(5) 0.0335(5) 0.0494(6) -0.0061(5) -0.0099(4) 0.0025(6)
N1 0.038(4) 0.038(4) 0.046(5) -0.006(3) -0.003(4) 0.001(3)
N2 0.046(4) 0.044(4) 0.039(5) -0.009(3) -0.003(4) -0.005(3)
O1 0.070(5) 0.039(3) 0.060(4) -0.004(3) -0.026(4) 0.001(3)
O2 0.078(5) 0.034(3) 0.061(4) 0.003(3) -0.025(4) 0.001(3)
C1 0.037(4) 0.042(4) 0.051(5) -0.001(4) -0.008(4) 0.003(4)
C2 0.046(4) 0.038(4) 0.065(5) 0.007(4) -0.010(4) 0.011(4)
C3 0.047(4) 0.036(4) 0.067(5) -0.001(4) -0.007(4) 0.002(4)
C4 0.065(5) 0.038(4) 0.091(6) -0.004(4) -0.018(5) 0.000(4)
C5 0.074(6) 0.036(4) 0.107(7) 0.000(4) -0.020(5) 0.011(5)
C6 0.083(6) 0.048(5) 0.101(7) 0.009(5) -0.018(6) 0.027(5)
C7 0.076(6) 0.056(5) 0.083(7) 0.008(5) -0.014(6) 0.018(5)
C8 0.032(4) 0.033(4) 0.043(4) 0.001(3) -0.010(4) -0.002(3)
C9 0.046(5) 0.049(5) 0.059(6) -0.006(4) -0.002(4) -0.003(4)
C10 0.060(5) 0.048(5) 0.061(6) 0.005(4) -0.010(5) -0.019(5)
C11 0.051(5) 0.038(4) 0.068(6) -0.004(4) -0.017(5) -0.001(4)
C12 0.035(4) 0.037(4) 0.069(5) -0.005(3) -0.014(4) 0.008(4)
C13 0.032(4) 0.035(4) 0.051(5) 0.001(3) -0.009(4) 0.004(3)
C14 0.044(4) 0.046(4) 0.063(5) -0.002(4) 0.005(4) -0.002(4)
C15 0.046(5) 0.074(5) 0.086(7) -0.001(4) 0.015(5) 0.002(5)
C16 0.051(5) 0.075(6) 0.094(8) -0.013(5) 0.011(6) 0.013(5)
C17 0.043(5) 0.045(5) 0.094(7) -0.015(4) -0.010(5) 0.011(4)
C18 0.048(4) 0.046(4) 0.043(5) -0.003(4) -0.008(4) 0.003(4)
C19 0.048(4) 0.040(4) 0.052(5) 0.002(3) -0.007(4) 0.002(4)
C20 0.045(4) 0.034(4) 0.059(5) 0.001(3) -0.005(4) 0.006(4)
C21 0.054(5) 0.040(4) 0.073(6) -0.003(4) -0.009(5) -0.002(4)
C22 0.073(5) 0.037(4) 0.084(6) 0.000(4) -0.010(5) 0.013(4)
C23 0.087(6) 0.043(5) 0.077(6) 0.008(4) -0.003(5) 0.018(5)
C24 0.066(5) 0.040(5) 0.055(6) 0.008(4) 0.003(5) 0.001(4)
C25 0.046(4) 0.046(4) 0.054(5) 0.000(4) -0.014(4) -0.009(4)
C26 0.057(5) 0.072(5) 0.072(6) 0.006(5) -0.006(5) -0.021(5)
C27 0.068(6) 0.079(6) 0.097(8) 0.019(5) -0.017(6) -0.037(6)
C28 0.072(6) 0.062(6) 0.113(8) 0.008(5) -0.029(6) -0.030(5)
C29 0.060(5) 0.056(5) 0.101(6) -0.007(4) -0.037(5) -0.002(5)
C30 0.046(4) 0.039(4) 0.065(5) -0.007(4) -0.022(4) 0.000(4)
C31 0.060(5) 0.068(5) 0.061(6) -0.017(4) -0.008(5) 0.009(5)
C32 0.070(6) 0.101(6) 0.077(8) -0.022(5) -0.009(6) 0.022(6)
C33 0.078(6) 0.106(7) 0.108(8) -0.030(7) -0.025(6) 0.025(8)
C34 0.068(6) 0.065(6) 0.116(8) -0.027(5) -0.035(6) 0.015(6)

loop_
_atom_type_symbol
_atom_type_description
_atom_type_scat_dispersion_real
_atom_type_scat_dispersion_imag
_atom_type_scat_source
C C 0.0033 0.0016 'International Tables Vol C Tables 4.2.6.8 and 6.1.1.4'
H H 0.0000 0.0000 'International Tables Vol C Tables 4.2.6.8 and 6.1.1.4'
N N 0.0061 0.0033 'International Tables Vol C Tables 4.2.6.8 and 6.1.1.4'
O O 0.0106 0.0060 'International Tables Vol C Tables 4.2.6.8 and 6.1.1.4'
Cu Cu 0.3201 1.2651 'International Tables Vol C Tables 4.2.6.8 and 6.1.1.4'

loop_
_geom_angle_atom_site_label_1
_geom_angle_atom_site_label_2
_geom_angle_atom_site_label_3
_geom_angle
_geom_angle_publ_flag
O1 Cu1 O2 178.7(5) y
O1 Cu1 N1 91.5(3) y
O2 Cu1 N1 88.6(3) y
O1 Cu1 N2 88.7(3) y
O2 Cu1 N2 91.1(3) y
N1 Cu1 N2 178.4(5) y
C1 N1 C8 117.6(9) ?
C1 N1 Cu1 122.5(7) ?
C8 N1 Cu1 119.7(6) ?
C18 N2 C25 117.0(9) ?
C18 N2 Cu1 123.1(7) ?
C25 N2 Cu1 119.2(6) ?
C3 O1 Cu1 128.7(7) ?
C20 O2 Cu1 126.3(7) ?
N1 C1 C2 127.0(10) ?
N1 C1 H1 116.5 ?
C2 C1 H1 116.5 ?
C7 C2 C1 118.6(10) ?
C7 C2 C3 119.3(9) ?
C1 C2 C3 122.0(9) ?
O1 C3 C4 120.0(10) ?
O1 C3 C2 122.6(8) ?
C4 C3 C2 117.4(9) ?
C5 C4 C3 120.9(12) ?
C5 C4 H4 119.6 ?
C3 C4 H4 119.6 ?
C4 C5 C6 121.7(10) ?
C4 C5 H5 119.1 ?
C6 C5 H5 119.1 ?
C7 C6 C5 118.3(11) ?
C7 C6 H6 120.8 ?
C5 C6 H6 120.8 ?
C6 C7 C2 122.3(12) ?
C6 C7 H7 118.8 ?
C2 C7 H7 118.8 ?
C9 C8 C13 120.5(8) ?
C9 C8 N1 120.5(9) ?
C13 C8 N1 118.8(8) ?
C8 C9 C10 119.4(9) ?
C8 C9 H9 120.3 ?
C10 C9 H9 120.3 ?
C11 C10 C9 121.9(10) ?
C11 C10 H10 119.1 ?
C9 C10 H10 119.1 ?
C10 C11 C12 120.4(9) ?
C10 C11 H11 119.8 ?
C12 C11 H11 119.8 ?
C11 C12 C13 119.1(8) ?
C11 C12 C17 123.9(9) ?
C13 C12 C17 117.0(9) ?
C14 C13 C8 123.0(8) ?
C14 C13 C12 118.3(8) ?
C8 C13 C12 118.6(8) ?
C15 C14 C13 122.1(9) ?
C15 C14 H14 118.9 ?
C13 C14 H14 118.9 ?
C14 C15 C16 119.6(11) ?
C14 C15 H15 120.2 ?
C16 C15 H15 120.2 ?
C17 C16 C15 120.4(10) ?
C17 C16 H16 119.8 ?
C15 C16 H16 119.8 ?
C16 C17 C12 122.6(9) ?
C16 C17 H17 118.7 ?
C12 C17 H17 118.7 ?
N2 C18 C19 125.3(10) ?
N2 C18 H18 117.4 ?
C19 C18 H18 117.4 ?
C20 C19 C18 123.6(9) ?
C20 C19 C24 120.8(9) ?
C18 C19 C24 115.6(10) ?
O2 C20 C19 124.7(8) ?
O2 C20 C21 116.2(9) ?
C19 C20 C21 119.1(9) ?
C22 C21 C20 120.8(10) ?
C22 C21 H21 119.6 ?
C20 C21 H21 119.6 ?
C21 C22 C23 119.6(9) ?
C21 C22 H22 120.2 ?
C23 C22 H22 120.2 ?
C24 C23 C22 121.9(10) ?
C24 C23 H23 119.1 ?
C22 C23 H23 119.1 ?
C23 C24 C19 117.7(11) ?
C23 C24 H24 121.1 ?
C19 C24 H24 121.1 ?
C26 C25 C30 121.2(10) ?
C26 C25 N2 120.5(10) ?
C30 C25 N2 118.2(9) ?
C25 C26 C27 118.4(13) ?
C25 C26 H26 120.8 ?
C27 C26 H26 120.8 ?
C28 C27 C26 120.9(14) ?
C28 C27 H27 119.6 ?
C26 C27 H27 119.6 ?
C27 C28 C29 123.3(12) ?
C27 C28 H28 118.4 ?
C29 C28 H28 118.4 ?
C28 C29 C34 125.2(12) ?
C28 C29 C30 117.3(12) ?
C34 C29 C30 117.3(13) ?
C25 C30 C31 123.8(8) ?
C25 C30 C29 118.6(11) ?
C31 C30 C29 117.6(10) ?
C32 C31 C30 122.8(11) ?
C32 C31 H31 118.6 ?
C30 C31 H31 118.6 ?
C31 C32 C33 118.9(15) ?
C31 C32 H32 120.5 ?
C33 C32 H32 120.5 ?
C34 C33 C32 121.8(16) ?
C34 C33 H33 119.1 ?
C32 C33 H33 119.1 ?
C33 C34 C29 121.3(13) ?
C33 C34 H34 119.3 ?
C29 C34 H34 119.3 ?

loop_
_geom_bond_atom_site_label_1
_geom_bond_atom_site_label_2
_geom_bond_distance
_geom_bond_publ_flag
Cu1 O1 1.864(6) y
Cu1 O2 1.864(5) y
Cu1 N1 1.991(9) y
Cu1 N2 2.016(9) y
N1 C1 1.279(11) ?
N1 C8 1.436(11) ?
N2 C18 1.288(12) ?
N2 C25 1.442(12) ?
O1 C3 1.293(11) ?
O2 C20 1.310(12) ?
C1 C2 1.426(12) ?
C1 H1 0.9300 ?
C2 C7 1.391(14) ?
C2 C3 1.431(14) ?
C3 C4 1.395(12) ?
C4 C5 1.372(15) ?
C4 H4 0.9300 ?
C5 C6 1.387(17) ?
C5 H5 0.9300 ?
C6 C7 1.358(14) ?
C6 H6 0.9300 ?
C7 H7 0.9300 ?
C8 C9 1.292(12) ?
C8 C13 1.402(13) ?
C9 C10 1.475(13) ?
C9 H9 0.9300 ?
C10 C11 1.263(14) ?
C10 H10 0.9300 ?
C11 C12 1.392(14) ?
C11 H11 0.9300 ?
C12 C13 1.428(11) ?
C12 C17 1.437(14) ?
C13 C14 1.398(13) ?
C14 C15 1.360(14) ?
C14 H14 0.9300 ?
C15 C16 1.408(14) ?
C15 H15 0.9300 ?
C16 C17 1.315(16) ?
C16 H16 0.9300 ?
C17 H17 0.9300 ?
C18 C19 1.418(12) ?
C18 H18 0.9300 ?
C19 C20 1.376(13) ?
C19 C24 1.438(15) ?
C20 C21 1.407(11) ?
C21 C22 1.373(14) ?
C21 H21 0.9300 ?
C22 C23 1.392(15) ?
C22 H22 0.9300 ?
C23 C24 1.373(13) ?
C23 H23 0.9300 ?
C24 H24 0.9300 ?
C25 C26 1.358(16) ?
C25 C30 1.398(14) ?
C26 C27 1.413(14) ?
C26 H26 0.9300 ?
C27 C28 1.320(19) ?
C27 H27 0.9300 ?
C28 C29 1.365(18) ?
C28 H28 0.9300 ?
C29 C34 1.424(18) ?
C29 C30 1.439(12) ?
C30 C31 1.399(14) ?
C31 C32 1.351(15) ?
C31 H31 0.9300 ?
C32 C33 1.383(15) ?
C32 H32 0.9300 ?
C33 C34 1.33(2) ?
C33 H33 0.9300 ?
C34 H34 0.9300 ?
